data_4324010
loop_
_publ_author_name
'Craig J. Matthews'
'Troy A. Leese'
'William Clegg'
'Mark R. J. Elsegood'
'Lynne Horsburgh'
'Joyce C. Lockhart'

_publ_section_title
;
 A Route to Bis(benzimidazole) Ligands with Built-In Asymmetry: Potential
 Models of Protein Binding Sites Having Histidines of Different Basicity
;
_journal_name_full 'Inorganic Chemistry'
_journal_page_first 7563
_journal_page_last 7571
_journal_paper_doi 10.1021/ic960777m
_journal_volume 35
_journal_year 1996
_chemical_formula_sum 'C19 H22 Br2 Cu N4 O2'
_chemical_formula_weight 561.77
_chemical_name_systematic
;
 ?
;
_space_group_IT_number 2
_symmetry_cell_setting triclinic
_symmetry_space_group_name_Hall '-P 1'
_symmetry_space_group_name_H-M 'P -1'
_atom_sites_solution_hydrogens geom
_atom_sites_solution_primary direct
_atom_sites_solution_secondary difmap
_audit_creation_method SHELXL
_cell_angle_alpha 87.476(4)
_cell_angle_beta 89.093(4)
_cell_angle_gamma 68.673(3)
_cell_formula_units_Z 2
_cell_length_a 7.3120(11)
_cell_length_b 9.9460(15)
_cell_length_c 15.189(2)
_cell_measurement_reflns_used 2678
_cell_measurement_temperature 160(2)
_cell_measurement_theta_max 25.42
_cell_measurement_theta_min 2.20
_cell_volume 1028.0(3)
_computing_cell_refinement 'local programs'
_computing_data_collection 'Siemens SMART'
_computing_data_reduction 'Siemens SAINT'
_computing_molecular_graphics 'Siemens SHELXTL'
_computing_publication_material 'SHELXTL and local programs'
_computing_structure_refinement 'Siemens SHELXTL'
_computing_structure_solution 'Siemens SHELXTL'
_diffrn_ambient_temperature 160(2)
_diffrn_measurement_device 'Siemens SMART CCD diffractometer'
_diffrn_measurement_method '\w rotation with narrow frames'
_diffrn_radiation_monochromator graphite
_diffrn_radiation_source 'fine-focus sealed tube'
_diffrn_radiation_type MoK\a
_diffrn_radiation_wavelength 0.71073
_diffrn_reflns_av_R_equivalents 0.0423
_diffrn_reflns_av_sigmaI/netI 0.0492
_diffrn_reflns_limit_h_max 8
_diffrn_reflns_limit_h_min -8
_diffrn_reflns_limit_k_max 9
_diffrn_reflns_limit_k_min -11
_diffrn_reflns_limit_l_max 13
_diffrn_reflns_limit_l_min -17
_diffrn_reflns_number 4499
_diffrn_reflns_theta_max 25.50
_diffrn_reflns_theta_min 1.34
_diffrn_standards_decay_% 0
_diffrn_standards_number 0
_exptl_absorpt_coefficient_mu 4.972
_exptl_absorpt_correction_T_max 0.956
_exptl_absorpt_correction_T_min 0.579
_exptl_absorpt_correction_type empirical
_exptl_crystal_colour yellow
_exptl_crystal_density_diffrn 1.815
_exptl_crystal_description plate
_exptl_crystal_F_000 558
_exptl_crystal_size_max 0.29
_exptl_crystal_size_mid 0.14
_exptl_crystal_size_min 0.04
_refine_diff_density_max 0.798
_refine_diff_density_min -0.632
_refine_diff_density_rms 0.124
_refine_ls_extinction_method none
_refine_ls_goodness_of_fit_all 1.167
_refine_ls_goodness_of_fit_obs 1.153
_refine_ls_matrix_type full
_refine_ls_number_parameters 263
_refine_ls_number_reflns 3254
_refine_ls_number_restraints 0
_refine_ls_restrained_S_all 1.167
_refine_ls_restrained_S_obs 1.153
_refine_ls_R_factor_all 0.0642
_refine_ls_R_factor_obs 0.0514
_refine_ls_shift/esd_max 0.000
_refine_ls_shift/esd_mean 0.000
_refine_ls_structure_factor_coef Fsqd
_refine_ls_weighting_details 'w=1/[\s^2^(Fo^2^)+(0.0286P)^2^+6.3771P] where P=(Fo^2^+2Fc^2^)/3'
_refine_ls_weighting_scheme calc
_refine_ls_wR_factor_all 0.1184
_refine_ls_wR_factor_obs 0.1084
_reflns_number_observed 2829
_reflns_number_total 3254
_reflns_observed_criterion >2sigma(I)
_cod_data_source_file ic960777m_5.cif
_cod_data_source_block complex-E
_cod_depositor_comments
;
The following automatic conversions were performed:

'_refine_ls_weighting_scheme' value 'calc
w=1/[\s^2^(Fo^2^)+(0.0286P)^2^+6.3771P] where P=(Fo^2^+2Fc^2^)/3' was
changed to 'calc'. New tag '_refine_ls_weighting_details' was
created. The value of the new tag was set to
'w=1/[\s^2^(Fo^2^)+(0.0286P)^2^+6.3771P] where P=(Fo^2^+2Fc^2^)/3'.

Automatic conversion script
Id: cif_fix_values 3143 2015-03-26 13:38:13Z robertas 
;
_cod_database_code 4324010

loop_
_symmetry_equiv_pos_as_xyz
'x, y, z'
'-x, -y, -z'

loop_
_atom_site_aniso_label
_atom_site_aniso_U_11
_atom_site_aniso_U_22
_atom_site_aniso_U_33
_atom_site_aniso_U_23
_atom_site_aniso_U_13
_atom_site_aniso_U_12
Cu 0.0215(4) 0.0222(5) 0.0261(4) -0.0030(3) 0.0044(3) -0.0063(3)
N1 0.024(3) 0.026(3) 0.025(3) -0.005(2) 0.006(2) -0.009(2)
C1 0.028(4) 0.024(4) 0.021(3) -0.003(3) -0.003(3) -0.006(3)
C2 0.027(4) 0.024(4) 0.029(4) 0.000(3) -0.005(3) -0.008(3)
C3 0.024(4) 0.037(4) 0.026(4) 0.003(3) -0.004(3) -0.013(3)
C4 0.022(3) 0.029(4) 0.021(3) -0.003(3) -0.006(3) -0.002(3)
C5 0.022(3) 0.026(4) 0.025(4) -0.005(3) -0.003(3) -0.003(3)
C6 0.027(4) 0.022(4) 0.023(3) 0.000(3) 0.000(3) -0.007(3)
C7 0.031(4) 0.038(5) 0.036(4) 0.003(3) 0.009(3) -0.014(3)
C8 0.029(4) 0.037(4) 0.033(4) 0.000(3) 0.002(3) -0.006(3)
N2 0.034(3) 0.022(3) 0.028(3) -0.005(3) 0.004(3) -0.011(3)
C9 0.023(3) 0.022(4) 0.025(3) -0.002(3) -0.002(3) -0.005(3)
C10 0.023(4) 0.027(4) 0.039(4) -0.006(3) 0.003(3) -0.011(3)
O1 0.021(2) 0.023(3) 0.031(3) -0.006(2) 0.005(2) -0.010(2)
C11 0.024(4) 0.028(4) 0.027(4) -0.006(3) 0.006(3) -0.009(3)
C12 0.021(3) 0.028(4) 0.024(3) -0.002(3) 0.003(3) -0.006(3)
N3 0.021(3) 0.023(3) 0.025(3) -0.003(2) 0.002(2) -0.007(2)
C13 0.028(4) 0.030(4) 0.013(3) -0.004(3) 0.004(3) -0.009(3)
C14 0.028(4) 0.034(4) 0.028(4) -0.003(3) 0.002(3) -0.014(3)
C15 0.042(4) 0.023(4) 0.029(4) -0.008(3) -0.001(3) -0.009(3)
C16 0.039(4) 0.030(4) 0.023(4) -0.005(3) 0.002(3) -0.005(3)
C17 0.029(4) 0.031(4) 0.023(4) -0.005(3) 0.004(3) -0.002(3)
C18 0.024(4) 0.029(4) 0.022(4) 0.003(3) -0.002(3) -0.007(3)
N4 0.018(3) 0.033(4) 0.031(3) -0.002(3) 0.006(2) -0.013(3)
Br1 0.0254(4) 0.0320(4) 0.0291(4) -0.0035(3) 0.0010(3) -0.0092(3)
Br2 0.0368(4) 0.0282(4) 0.0376(4) 0.0019(3) 0.0098(3) -0.0093(3)
O2 0.048(4) 0.039(3) 0.044(3) -0.005(3) 0.001(3) -0.020(3)
C19 0.039(5) 0.037(5) 0.063(6) -0.016(4) 0.015(4) -0.017(4)

loop_
_atom_site_label
_atom_site_type_symbol
_atom_site_fract_x
_atom_site_fract_y
_atom_site_fract_z
_atom_site_U_iso_or_equiv
_atom_site_thermal_displace_type
_atom_site_occupancy
_atom_site_calc_flag
_atom_site_refinement_flags
_atom_site_disorder_group
Cu Cu 0.54156(11) 0.78802(9) 0.21277(5) 0.0237(2) Uani 1 d . .
N1 N 0.3543(8) 0.9625(6) 0.2651(4) 0.0248(13) Uani 1 d . .
C1 C 0.1748(10) 1.0023(7) 0.3117(4) 0.0250(15) Uani 1 d . .
C2 C 0.0674(10) 0.9212(8) 0.3440(4) 0.027(2) Uani 1 d . .
H2 H 0.1105(10) 0.8205(8) 0.3352(4) 0.032 Uiso 1 calc R .
C3 C -0.1060(10) 0.9918(8) 0.3899(4) 0.028(2) Uani 1 d . .
C4 C -0.1720(10) 1.1422(8) 0.4001(4) 0.026(2) Uani 1 d . .
C5 C -0.0668(9) 1.2227(8) 0.3666(4) 0.026(2) Uani 1 d . .
H5 H -0.1132(9) 1.3244(8) 0.3719(4) 0.031 Uiso 1 calc R .
C6 C 0.1104(10) 1.1495(7) 0.3248(4) 0.0245(15) Uani 1 d . .
C7 C -0.2235(11) 0.9047(8) 0.4268(5) 0.035(2) Uani 1 d . .
H7A H -0.3586(22) 0.9471(33) 0.4048(27) 0.052 Uiso 1 calc R .
H7B H -0.2240(62) 0.9055(45) 0.4913(5) 0.052 Uiso 1 calc R .
H7C H -0.1639(44) 0.8049(16) 0.4082(28) 0.052 Uiso 1 calc R .
C8 C -0.3624(10) 1.2170(9) 0.4483(5) 0.035(2) Uani 1 d . .
H8A H -0.3507(28) 1.1794(40) 0.5095(10) 0.052 Uiso 1 calc R .
H8B H -0.4695(16) 1.1989(46) 0.4193(21) 0.052 Uiso 1 calc R .
H8C H -0.3902(39) 1.3212(11) 0.4473(29) 0.052 Uiso 1 calc R .
N2 N 0.2524(9) 1.1976(6) 0.2866(4) 0.0274(14) Uani 1 d . .
H2A H 0.2482(123) 1.2667(88) 0.2923(55) 0.033 Uiso 1 d . .
C9 C 0.3920(9) 1.0823(7) 0.2535(4) 0.0242(15) Uani 1 d . .
C10 C 0.5714(10) 1.0856(8) 0.2055(5) 0.029(2) Uani 1 d . .
H10A H 0.5400(10) 1.1209(8) 0.1436(5) 0.035 Uiso 1 calc R .
H10B H 0.6279(10) 1.1488(8) 0.2347(5) 0.035 Uiso 1 calc R .
O1 O 0.7039(6) 0.9389(5) 0.2099(3) 0.0241(10) Uani 1 d . .
C11 C 0.8621(10) 0.8996(7) 0.1480(5) 0.027(2) Uani 1 d . .
H11A H 0.9737(10) 0.9230(7) 0.1696(5) 0.032 Uiso 1 calc R .
H11B H 0.8192(10) 0.9504(7) 0.0902(5) 0.032 Uiso 1 calc R .
C12 C 0.9180(9) 0.7396(8) 0.1412(4) 0.025(2) Uani 1 d . .
N3 N 0.7961(8) 0.6727(6) 0.1621(3) 0.0234(12) Uani 1 d . .
C13 C 0.8934(10) 0.5290(7) 0.1391(4) 0.0239(15) Uani 1 d . .
C14 C 0.8308(10) 0.4118(8) 0.1425(5) 0.029(2) Uani 1 d . .
H14 H 0.7061(10) 0.4198(8) 0.1658(5) 0.035 Uiso 1 calc R .
C15 C 0.9592(11) 0.2832(8) 0.1104(5) 0.032(2) Uani 1 d . .
H15 H 0.9207(11) 0.2018(8) 0.1104(5) 0.038 Uiso 1 calc R .
C16 C 1.1460(11) 0.2710(8) 0.0777(4) 0.033(2) Uani 1 d . .
H16 H 1.2312(11) 0.1809(8) 0.0570(4) 0.039 Uiso 1 calc R .
C17 C 1.2075(10) 0.3856(8) 0.0750(4) 0.030(2) Uani 1 d . .
H17 H 1.3334(10) 0.3764(8) 0.0527(4) 0.036 Uiso 1 calc R .
C18 C 1.0807(10) 0.5154(8) 0.1058(4) 0.026(2) Uani 1 d . .
N4 N 1.0900(8) 0.6502(7) 0.1100(4) 0.0262(14) Uani 1 d . .
H4 H 1.1691(116) 0.6756(87) 0.0995(52) 0.031 Uiso 1 d . .
Br1 Br 0.37092(10) 0.84421(8) 0.06540(5) 0.0291(2) Uani 1 d . .
Br2 Br 0.55562(11) 0.61735(8) 0.33172(5) 0.0351(2) Uani 1 d . .
O2 O 0.2180(8) 1.4774(6) 0.3182(4) 0.0423(13) Uani 1 d . .
H2B H 0.3141(90) 1.5041(97) 0.3117(19) 0.063 Uiso 1 calc R .
C19 C 0.1452(12) 1.5023(9) 0.4060(6) 0.045(2) Uani 1 d . .
H19A H 0.2020(66) 1.4133(19) 0.4425(11) 0.068 Uiso 1 calc R .
H19B H 0.0019(14) 1.5320(61) 0.4056(7) 0.068 Uiso 1 calc R .
H19C H 0.1817(73) 1.5787(44) 0.4303(14) 0.068 Uiso 1 calc R .

loop_
_atom_type_symbol
_atom_type_description
_atom_type_scat_dispersion_real
_atom_type_scat_dispersion_imag
_atom_type_scat_source
C C 0.0033 0.0016 'International Tables Vol C Tables 4.2.6.8 and 6.1.1.4'
H H 0.0000 0.0000 'International Tables Vol C Tables 4.2.6.8 and 6.1.1.4'
N N 0.0061 0.0033 'International Tables Vol C Tables 4.2.6.8 and 6.1.1.4'
O O 0.0106 0.0060 'International Tables Vol C Tables 4.2.6.8 and 6.1.1.4'
Cu Cu 0.3201 1.2651 'International Tables Vol C Tables 4.2.6.8 and 6.1.1.4'
Br Br -0.2901 2.4595 'International Tables Vol C Tables 4.2.6.8 and 6.1.1.4'

loop_
_geom_angle_atom_site_label_1
_geom_angle_atom_site_label_2
_geom_angle_atom_site_label_3
_geom_angle
_geom_angle_site_symmetry_1
_geom_angle_site_symmetry_3
_geom_angle_publ_flag
N3 Cu N1 153.7(2) . . ?
N3 Cu O1 77.1(2) . . ?
N1 Cu O1 76.7(2) . . ?
N3 Cu Br2 95.2(2) . . ?
N1 Cu Br2 98.5(2) . . ?
O1 Cu Br2 124.48(12) . . ?
N3 Cu Br1 93.5(2) . . ?
N1 Cu Br1 93.3(2) . . ?
O1 Cu Br1 102.09(12) . . ?
Br2 Cu Br1 133.40(4) . . ?
C9 N1 C1 105.6(5) . . ?
C9 N1 Cu 116.6(4) . . ?
C1 N1 Cu 137.7(5) . . ?
C2 C1 C6 120.4(6) . . ?
C2 C1 N1 131.4(6) . . ?
C6 C1 N1 108.2(6) . . ?
C1 C2 C3 118.2(7) . . ?
C2 C3 C4 120.5(6) . . ?
C2 C3 C7 118.9(7) . . ?
C4 C3 C7 120.6(6) . . ?
C5 C4 C3 121.2(6) . . ?
C5 C4 C8 119.2(6) . . ?
C3 C4 C8 119.6(6) . . ?
C4 C5 C6 117.6(6) . . ?
C1 C6 C5 122.1(7) . . ?
C1 C6 N2 106.2(6) . . ?
C5 C6 N2 131.8(7) . . ?
C9 N2 C6 107.0(6) . . ?
N1 C9 N2 113.0(6) . . ?
N1 C9 C10 122.2(6) . . ?
N2 C9 C10 124.8(6) . . ?
O1 C10 C9 104.3(5) . . ?
C10 O1 C11 116.9(5) . . ?
C10 O1 Cu 111.0(4) . . ?
C11 O1 Cu 112.4(4) . . ?
O1 C11 C12 104.2(5) . . ?
N3 C12 N4 112.6(6) . . ?
N3 C12 C11 122.5(6) . . ?
N4 C12 C11 124.8(6) . . ?
C12 N3 C13 105.5(5) . . ?
C12 N3 Cu 117.4(5) . . ?
C13 N3 Cu 137.1(5) . . ?
C14 C13 N3 130.6(6) . . ?
C14 C13 C18 121.2(6) . . ?
N3 C13 C18 108.2(6) . . ?
C15 C14 C13 116.9(7) . . ?
C14 C15 C16 121.3(7) . . ?
C17 C16 C15 121.6(7) . . ?
C16 C17 C18 118.0(7) . . ?
N4 C18 C17 133.6(7) . . ?
N4 C18 C13 105.4(6) . . ?
C17 C18 C13 121.0(7) . . ?
C12 N4 C18 108.2(6) . . ?

loop_
_geom_bond_atom_site_label_1
_geom_bond_atom_site_label_2
_geom_bond_distance
_geom_bond_site_symmetry_2
_geom_bond_publ_flag
Cu N3 1.963(5) . ?
Cu N1 1.969(5) . ?
Cu O1 2.226(5) . ?
Cu Br2 2.4011(11) . ?
Cu Br1 2.5201(11) . ?
N1 C9 1.321(9) . ?
N1 C1 1.413(8) . ?
C1 C2 1.386(10) . ?
C1 C6 1.388(10) . ?
C2 C3 1.398(10) . ?
C3 C4 1.410(10) . ?
C3 C7 1.512(10) . ?
C4 C5 1.375(10) . ?
C4 C8 1.513(9) . ?
C5 C6 1.393(9) . ?
C6 N2 1.400(9) . ?
N2 C9 1.339(9) . ?
C9 C10 1.501(9) . ?
C10 O1 1.427(8) . ?
O1 C11 1.429(8) . ?
C11 C12 1.500(10) . ?
C12 N3 1.320(9) . ?
C12 N4 1.342(9) . ?
N3 C13 1.403(9) . ?
C13 C14 1.398(10) . ?
C13 C18 1.414(9) . ?
C14 C15 1.386(10) . ?
C15 C16 1.410(10) . ?
C16 C17 1.368(11) . ?
C17 C18 1.383(10) . ?
C18 N4 1.371(9) . ?
O2 C19 1.426(9) . ?
